data_1557127
loop_
_publ_author_name
'Cole, Charles J. F.'
'Fuentes, Lilia'
'Snyder, Scott A.'

_publ_section_title
;
 Asymmetric pyrone Diels--Alder reactions enabled by dienamine catalysis
;
_journal_issue 8
_journal_name_full 'Chemical Science'
_journal_page_first 2175
_journal_page_last 2180
_journal_paper_doi 10.1039/C9SC05738B
_journal_volume 11
_journal_year 2020
_chemical_formula_moiety 'C18 H18 O7'
_chemical_formula_sum 'C18 H18 O7'
_chemical_formula_weight 346.32
_space_group_crystal_system monoclinic
_space_group_IT_number 14
_space_group_name_Hall '-P 2yn'
_space_group_name_H-M_alt 'P 1 21/n 1'
_atom_sites_solution_hydrogens geom
_atom_sites_solution_primary dual
_atom_sites_solution_secondary difmap
_audit_creation_date 2018-10-10
_audit_creation_method
;
Olex2 1.2
(compiled 2018.05.29 svn.r3508 for OlexSys, GUI svn.r5506)
;
_audit_update_record
;
2019-11-11 deposited with the CCDC.	2020-01-22 downloaded from the CCDC.
;
_cell_angle_alpha 90
_cell_angle_beta 101.015(2)
_cell_angle_gamma 90
_cell_formula_units_Z 8
_cell_length_a 13.6526(8)
_cell_length_b 9.7720(5)
_cell_length_c 24.8831(13)
_cell_measurement_reflns_used 9831
_cell_measurement_temperature 100(2)
_cell_measurement_theta_max 25.65
_cell_measurement_theta_min 2.58
_cell_volume 3258.6(3)
_computing_cell_refinement 'SAINT V.8.35A (Bruker AXS Inc., 2013)'
_computing_data_collection 'APEX3 v.2015.9-0 (Bruker AXS Inc., 2015)'
_computing_data_reduction 'SAINT V.8.35A (Bruker AXS Inc., 2013)'
_computing_molecular_graphics
;
OLEX2: a complete structure solution, refinement and analysis program 
Dolomanov et al., 2009

Mercury: visualization and analysis of crystal structures
Macrae, et al., 2006

O. V. Dolomanov, L. J. Bourhis, R. J. Gildea, J. A. K. Howard and H. Puschmann.
J. Appl. Cryst. (2009). 42, 339-341;

C. F. Macrae, P. R. Edgington, P. McCabe, E. Pidcock, G. P. Shields, R. Taylor,
M. Towler and J. van de Streek, J. Appl. Cryst. (2006). 39, 453-457.
;
_computing_publication_material
;
 APEX3 v.2015.5-2 (Bruker AXS Inc., 2015)
 OLEX2 (Dolomanov et al., 2009)
;
_computing_structure_refinement 'XL-2018/3 (Sheldrick, 2015b)'
_computing_structure_solution 'XT 2018/2 (Sheldrick, 2015a)'
_diffrn_ambient_temperature 100(2)
_diffrn_detector 'Bruker PHOTON 100'
_diffrn_detector_area_resol_mean 10.4167
_diffrn_detector_type CMOS
_diffrn_measured_fraction_theta_full 0.986
_diffrn_measured_fraction_theta_max 0.986
_diffrn_measurement_device_type 'Bruker D8 Venture'
_diffrn_measurement_method '\f and \w scans'
_diffrn_radiation_monochromator mirrors
_diffrn_radiation_type MoK\a
_diffrn_radiation_wavelength 0.71073
_diffrn_reflns_av_R_equivalents 0.0269
_diffrn_reflns_av_unetI/netI 0.0146
_diffrn_reflns_Laue_measured_fraction_full 0.986
_diffrn_reflns_Laue_measured_fraction_max 0.986
_diffrn_reflns_limit_h_max 15
_diffrn_reflns_limit_h_min -15
_diffrn_reflns_limit_k_max 11
_diffrn_reflns_limit_k_min -11
_diffrn_reflns_limit_l_max 28
_diffrn_reflns_limit_l_min -28
_diffrn_reflns_number 45288
_diffrn_reflns_point_group_measured_fraction_full 0.986
_diffrn_reflns_point_group_measured_fraction_max 0.986
_diffrn_reflns_theta_full 24.145
_diffrn_reflns_theta_max 24.145
_diffrn_reflns_theta_min 2.245
_diffrn_source 'micro-focus X-ray tube'
_diffrn_source_type 'INCOATEC ImuS'
_diffrn_standards_number 0
_exptl_absorpt_coefficient_mu 0.109
_exptl_absorpt_correction_T_max 0.7453
_exptl_absorpt_correction_T_min 0.6627
_exptl_absorpt_correction_type multi-scan
_exptl_absorpt_process_details
;
SADABS-2016/2 (Bruker,2016/2) was used for absorption correction. 
wR2(int) was 0.1369 before and 0.0507 after correction. 
The Ratio of minimum to maximum transmission is 0.8892. 
;
_exptl_crystal_colour colourless
_exptl_crystal_colour_primary colourless
_exptl_crystal_density_diffrn 1.412
_exptl_crystal_description block
_exptl_crystal_F_000 1456
_exptl_crystal_size_max 0.384
_exptl_crystal_size_mid 0.184
_exptl_crystal_size_min 0.171
_refine_diff_density_max 0.199
_refine_diff_density_min -0.236
_refine_diff_density_rms 0.037
_refine_ls_extinction_method none
_refine_ls_goodness_of_fit_ref 1.065
_refine_ls_hydrogen_treatment constr
_refine_ls_matrix_type full
_refine_ls_number_parameters 505
_refine_ls_number_reflns 5139
_refine_ls_number_restraints 42
_refine_ls_restrained_S_all 1.061
_refine_ls_R_factor_all 0.0426
_refine_ls_R_factor_gt 0.0357
_refine_ls_shift/su_max 0.001
_refine_ls_shift/su_mean 0.000
_refine_ls_structure_factor_coef Fsqd
_refine_ls_weighting_details 'w=1/[\s^2^(Fo^2^)+(0.0386P)^2^+1.7621P] where P=(Fo^2^+2Fc^2^)/3'
_refine_ls_weighting_scheme calc
_refine_ls_wR_factor_gt 0.0847
_refine_ls_wR_factor_ref 0.0885
_reflns_Friedel_coverage 0.000
_reflns_number_gt 4550
_reflns_number_total 5139
_reflns_threshold_expression 'I > 2\s(I)'
_cod_data_source_file c9sc05738b2.cif
_cod_data_source_block 0683_cole
_cod_depositor_comments
;Adding full bibliography for 1557123--1557130.cif.

 Adding full bibliography for 1557123--1557130.cif.
;
_cod_database_code 1557127
_shelx_shelxl_version_number 2018/3
_shelx_space_group_comment
;
The symmetry employed for this shelxl refinement is uniquely defined
by the following loop, which should always be used as a source of
symmetry information in preference to the above space-group names.
They are only intended as comments.
;
_shelx_estimated_absorpt_t_max 0.982
_shelx_estimated_absorpt_t_min 0.959
_olex2_refinement_description
;
1. Fixed Uiso
 At 1.2 times of:
  All C(H) groups, All C(H,H) groups, All C(H,H,H,H) groups
 At 1.5 times of:
  All C(H,H,H) groups
2. Uiso/Uaniso restraints and constraints
Uanis(C36A) = Uanis(C36B)
3. Rigid body (RIGU) restrains
 C27, C32, O13A, O14A, C33A, C34A, C35A, C36A
 with sigma for 1-2 distances of 0.004 and sigma for 1-3 distances of 0.004
4. Others
 Sof(H32C)=Sof(H32D)=Sof(O13B)=Sof(O14B)=Sof(C33B)=Sof(H33B)=Sof(C34B)=
 Sof(H34B)=Sof(C35B)=Sof(C36B)=Sof(H36D)=Sof(H36E)=Sof(H36F)=1-FVAR(1)
 Sof(H32A)=Sof(H32B)=Sof(O13A)=Sof(O14A)=Sof(C33A)=Sof(H33A)=Sof(C34A)=
 Sof(H34A)=Sof(C35A)=Sof(C36A)=Sof(H36A)=Sof(H36B)=Sof(H36C)=FVAR(1)
5.a Ternary CH refined with riding coordinates:
 C5(H5), C7(H7), C23(H23), C25(H25)
5.b Secondary CH2 refined with riding coordinates:
 C8(H8A,H8B), C14(H14A,H14B), C26(H26A,H26B), C32(H32A,H32B), C32(H32C,H32D)
5.c Aromatic/amide H refined with riding coordinates:
 C4(H4), C11(H11), C12(H12), C13(H13), C15(H15), C16(H16), C22(H22), C29(H29),
 C30(H30), C31(H31), C33A(H33A), C34A(H34A), C33B(H33B), C34B(H34B)
5.d Idealised Me refined as rotating group:
 C1(H1A,H1B,H1C), C18(H18A,H18B,H18C), C19(H19A,H19B,H19C), C36A(H36A,H36B,
 H36C), C36B(H36D,H36E,H36F)
;
_olex2_submission_special_instructions 'No special instructions were received'

loop_
_space_group_symop_operation_xyz
'x, y, z'
'-x+1/2, y+1/2, -z+1/2'
'-x, -y, -z'
'x-1/2, -y-1/2, z-1/2'

loop_
_atom_site_label
_atom_site_type_symbol
_atom_site_fract_x
_atom_site_fract_y
_atom_site_fract_z
_atom_site_U_iso_or_equiv
_atom_site_adp_type
_atom_site_occupancy
_atom_site_site_symmetry_order
_atom_site_calc_flag
_atom_site_refinement_flags_posn
_atom_site_refinement_flags_adp
_atom_site_refinement_flags_occupancy
_atom_site_disorder_assembly
_atom_site_disorder_group
O1 O 0.32950(9) 0.28726(11) 0.86597(5) 0.0290(3) Uani 1 1 d . . . . .
O2 O 0.32131(11) 0.05755(12) 0.86793(5) 0.0416(3) Uani 1 1 d . . . . .
O3 O 0.50094(8) 0.05521(11) 0.75207(4) 0.0241(3) Uani 1 1 d . . . . .
O4 O 0.58805(8) 0.20004(12) 0.71092(5) 0.0274(3) Uani 1 1 d . . . . .
O5 O 0.43516(9) 0.03818(12) 0.62356(5) 0.0308(3) Uani 1 1 d . . . . .
O6 O -0.00995(9) 0.00806(12) 0.57871(5) 0.0319(3) Uani 1 1 d . . . . .
O7 O -0.09140(9) 0.19808(13) 0.54566(5) 0.0344(3) Uani 1 1 d . . . . .
C1 C 0.28791(17) 0.2926(2) 0.91496(8) 0.0421(5) Uani 1 1 d . . . . .
H1A H 0.227117 0.236917 0.909936 0.063 Uiso 1 1 calc GR . . . .
H1B H 0.271704 0.387546 0.922386 0.063 Uiso 1 1 calc GR . . . .
H1C H 0.336609 0.256805 0.945870 0.063 Uiso 1 1 calc GR . . . .
C2 C 0.34139(13) 0.16179(17) 0.84661(7) 0.0264(4) Uani 1 1 d . . . . .
C3 C 0.37884(12) 0.16760(16) 0.79491(7) 0.0230(4) Uani 1 1 d . . . . .
C4 C 0.38589(11) 0.27942(16) 0.76559(7) 0.0222(4) Uani 1 1 d . . . . .
H4 H 0.374735 0.369002 0.777979 0.027 Uiso 1 1 calc R . . . .
C5 C 0.41320(11) 0.25090(16) 0.71092(6) 0.0212(3) Uani 1 1 d . . . . .
H5 H 0.420946 0.337311 0.690609 0.025 Uiso 1 1 calc R . . . .
C6 C 0.50932(12) 0.17026(16) 0.72299(6) 0.0217(4) Uani 1 1 d . . . . .
C7 C 0.40194(12) 0.03940(16) 0.76650(7) 0.0240(4) Uani 1 1 d . . . . .
H7 H 0.400441 -0.042293 0.790537 0.029 Uiso 1 1 calc R . . . .
C8 C 0.32661(12) 0.02373(16) 0.71293(7) 0.0234(4) Uani 1 1 d . . . . .
H8A H 0.258788 0.010778 0.720748 0.028 Uiso 1 1 calc R . . . .
H8B H 0.343462 -0.057535 0.692737 0.028 Uiso 1 1 calc R . . . .
C9 C 0.32936(12) 0.15509(16) 0.67753(7) 0.0214(4) Uani 1 1 d . . . . .
C10 C 0.35532(12) 0.12415(16) 0.62279(7) 0.0230(4) Uani 1 1 d . . . . .
C11 C 0.32043(13) 0.16585(18) 0.57131(7) 0.0314(4) Uani 1 1 d . . . . .
H11 H 0.266021 0.226293 0.559638 0.038 Uiso 1 1 calc R . . . .
C12 C 0.38056(14) 0.1022(2) 0.53741(8) 0.0375(5) Uani 1 1 d . . . . .
H12 H 0.373475 0.110870 0.498830 0.045 Uiso 1 1 calc R . . . .
C13 C 0.44876(15) 0.0280(2) 0.57068(8) 0.0372(5) Uani 1 1 d . . . . .
H13 H 0.499605 -0.024511 0.559204 0.045 Uiso 1 1 calc R . . . .
C14 C 0.23000(11) 0.23450(16) 0.66950(7) 0.0228(4) Uani 1 1 d . . . . .
H14A H 0.215240 0.256756 0.705947 0.027 Uiso 1 1 calc R . . . .
H14B H 0.238198 0.321991 0.650790 0.027 Uiso 1 1 calc R . . . .
C15 C 0.14260(12) 0.15946(16) 0.63711(6) 0.0232(4) Uani 1 1 d . . . . .
H15 H 0.143448 0.062304 0.638520 0.028 Uiso 1 1 calc R . . . .
C16 C 0.06420(12) 0.21953(17) 0.60663(7) 0.0238(4) Uani 1 1 d . . . . .
H16 H 0.062564 0.316694 0.605542 0.029 Uiso 1 1 calc R . . . .
C17 C -0.02038(12) 0.14453(17) 0.57441(7) 0.0245(4) Uani 1 1 d . . . . .
C18 C -0.08769(14) -0.07180(19) 0.54565(8) 0.0364(4) Uani 1 1 d . . . . .
H18A H -0.099520 -0.038019 0.507878 0.055 Uiso 1 1 calc GR . . . .
H18B H -0.149169 -0.063653 0.560292 0.055 Uiso 1 1 calc GR . . . .
H18C H -0.067235 -0.168006 0.546306 0.055 Uiso 1 1 calc GR . . . .
O8 O 0.24652(9) 0.20866(12) 0.11435(5) 0.0283(3) Uani 1 1 d . . . . .
O9 O 0.23088(9) 0.43828(12) 0.11161(5) 0.0308(3) Uani 1 1 d . . . . .
O10 O 0.47916(8) 0.47521(11) 0.22738(5) 0.0259(3) Uani 1 1 d . . . . .
O11 O 0.61202(8) 0.35738(13) 0.26781(5) 0.0331(3) Uani 1 1 d . . . . .
O12 O 0.49194(10) 0.28707(12) 0.38867(5) 0.0354(3) Uani 1 1 d . . . . .
C19 C 0.18374(13) 0.20375(19) 0.06080(7) 0.0324(4) Uani 1 1 d . . . . .
H19A H 0.216763 0.251345 0.034505 0.049 Uiso 1 1 calc GR . . . .
H19B H 0.119902 0.248406 0.061949 0.049 Uiso 1 1 calc GR . . . .
H19C H 0.171853 0.108150 0.049518 0.049 Uiso 1 1 calc GR . . . .
C20 C 0.26720(12) 0.33527(17) 0.13379(7) 0.0247(4) Uani 1 1 d . . . . .
C21 C 0.33992(12) 0.33439(16) 0.18594(7) 0.0229(4) Uani 1 1 d . . . . .
C22 C 0.38112(12) 0.22620(16) 0.21377(7) 0.0221(4) Uani 1 1 d . . . . .
H22 H 0.370264 0.134793 0.201021 0.027 Uiso 1 1 calc R . . . .
C23 C 0.44674(12) 0.26312(16) 0.26757(6) 0.0215(4) Uani 1 1 d . . . . .
H23 H 0.479249 0.180586 0.287046 0.026 Uiso 1 1 calc R . . . .
C24 C 0.52266(12) 0.36475(17) 0.25519(6) 0.0242(4) Uani 1 1 d . . . . .
C25 C 0.36992(12) 0.46730(17) 0.21486(7) 0.0244(4) Uani 1 1 d . . . . .
H25 H 0.341114 0.546657 0.191759 0.029 Uiso 1 1 calc R . . . .
C26 C 0.33368(12) 0.46681(16) 0.26931(7) 0.0246(4) Uani 1 1 d . . . . .
H26A H 0.260079 0.458611 0.262680 0.030 Uiso 1 1 calc R . . . .
H26B H 0.352869 0.553307 0.289273 0.030 Uiso 1 1 calc R . . . .
C27 C 0.38217(12) 0.34376(16) 0.30357(7) 0.0227(4) Uani 1 1 d . U . . .
C28 C 0.44899(12) 0.39102(17) 0.35508(7) 0.0256(4) Uani 1 1 d . . . . .
C29 C 0.47596(13) 0.51282(18) 0.37871(7) 0.0296(4) Uani 1 1 d . . . . .
H29 H 0.456293 0.600559 0.364073 0.035 Uiso 1 1 calc R . . . .
C30 C 0.53992(15) 0.4846(2) 0.43006(8) 0.0392(5) Uani 1 1 d . . . . .
H30 H 0.571442 0.549711 0.456051 0.047 Uiso 1 1 calc R . . . .
C31 C 0.54659(16) 0.3484(2) 0.43428(8) 0.0434(5) Uani 1 1 d . . . . .
H31 H 0.584008 0.300670 0.464666 0.052 Uiso 1 1 calc R . . . .
C32 C 0.30273(13) 0.24411(17) 0.31815(7) 0.0288(4) Uani 1 1 d . U . . .
H32A H 0.247767 0.233294 0.286145 0.035 Uiso 0.635(8) 1 calc R . P A 1
H32B H 0.333276 0.153131 0.327334 0.035 Uiso 0.635(8) 1 calc R . P A 1
H32C H 0.271185 0.193696 0.284804 0.035 Uiso 0.365(8) 1 calc R . P A 2
H32D H 0.336011 0.176399 0.345190 0.035 Uiso 0.365(8) 1 calc R . P A 2
O13A O 0.0405(4) 0.4451(7) 0.3994(3) 0.0422(12) Uani 0.635(8) 1 d . U P A 1
O14A O 0.1871(4) 0.4069(6) 0.4543(2) 0.0279(11) Uani 0.635(8) 1 d . U P A 1
C33A C 0.2607(4) 0.2993(3) 0.3673(2) 0.0245(9) Uani 0.635(8) 1 d . U P A 1
H33A H 0.302231 0.299395 0.402559 0.029 Uiso 0.635(8) 1 calc R . P A 1
C34A C 0.1690(3) 0.3463(3) 0.36161(13) 0.0268(11) Uani 0.635(8) 1 d . U P A 1
H34A H 0.128488 0.341828 0.326069 0.032 Uiso 0.635(8) 1 calc R . P A 1
C35A C 0.1236(6) 0.4049(9) 0.4054(4) 0.0268(19) Uani 0.635(8) 1 d . U P A 1
C36A C 0.1480(6) 0.4689(12) 0.4991(4) 0.0407(17) Uani 0.635(8) 1 d . U P A 1
H36A H 0.124417 0.561643 0.488754 0.061 Uiso 0.635(8) 1 calc GR . P A 1
H36B H 0.200877 0.472947 0.531803 0.061 Uiso 0.635(8) 1 calc GR . P A 1
H36C H 0.092437 0.413653 0.506895 0.061 Uiso 0.635(8) 1 calc GR . P A 1
O13B O 0.0807(8) 0.4457(13) 0.3949(4) 0.039(3) Uani 0.365(8) 1 d . . P A 2
O14B O 0.1888(9) 0.3974(13) 0.4749(4) 0.031(2) Uani 0.365(8) 1 d . . P A 2
C33B C 0.2241(5) 0.3164(5) 0.3411(3) 0.0205(18) Uani 0.365(8) 1 d . . P A 2
H33B H 0.169890 0.359487 0.317552 0.025 Uiso 0.365(8) 1 calc R . P A 2
C34B C 0.2309(5) 0.3197(6) 0.3948(3) 0.0285(19) Uani 0.365(8) 1 d . . P A 2
H34B H 0.284323 0.273105 0.417542 0.034 Uiso 0.365(8) 1 calc R . P A 2
C35B C 0.1570(9) 0.3944(16) 0.4204(6) 0.020(3) Uani 0.365(8) 1 d . . P A 2
C36B C 0.1182(13) 0.463(2) 0.5023(9) 0.0407(17) Uani 0.365(8) 1 d . . P A 2
H36D H 0.104269 0.555392 0.487521 0.061 Uiso 0.365(8) 1 calc GR . P A 2
H36E H 0.145739 0.468480 0.541593 0.061 Uiso 0.365(8) 1 calc GR . P A 2
H36F H 0.056168 0.409784 0.496455 0.061 Uiso 0.365(8) 1 calc GR . P A 2

loop_
_atom_site_aniso_label
_atom_site_aniso_U_11
_atom_site_aniso_U_22
_atom_site_aniso_U_33
_atom_site_aniso_U_23
_atom_site_aniso_U_13
_atom_site_aniso_U_12
O1 0.0449(7) 0.0177(6) 0.0266(6) -0.0016(5) 0.0119(5) 0.0004(5)
O2 0.0703(10) 0.0192(7) 0.0435(8) 0.0029(6) 0.0314(7) -0.0042(6)
O3 0.0257(6) 0.0166(6) 0.0300(6) 0.0017(5) 0.0056(5) 0.0035(5)
O4 0.0210(6) 0.0256(6) 0.0356(7) -0.0008(5) 0.0057(5) -0.0009(5)
O5 0.0318(7) 0.0319(7) 0.0303(6) -0.0008(5) 0.0100(5) 0.0104(5)
O6 0.0313(7) 0.0221(6) 0.0407(7) -0.0015(5) 0.0026(6) -0.0035(5)
O7 0.0294(7) 0.0317(7) 0.0387(7) -0.0003(6) -0.0021(6) 0.0032(6)
C1 0.0718(15) 0.0279(10) 0.0321(10) -0.0023(8) 0.0237(10) 0.0050(10)
C2 0.0318(10) 0.0184(9) 0.0293(9) -0.0015(8) 0.0069(7) -0.0002(7)
C3 0.0237(9) 0.0166(8) 0.0286(9) -0.0006(7) 0.0046(7) -0.0016(6)
C4 0.0193(8) 0.0170(8) 0.0303(9) -0.0019(7) 0.0047(7) 0.0005(6)
C5 0.0215(8) 0.0157(8) 0.0272(8) 0.0023(7) 0.0064(7) -0.0014(6)
C6 0.0244(9) 0.0171(8) 0.0232(8) -0.0022(7) 0.0038(7) -0.0015(7)
C7 0.0294(9) 0.0156(8) 0.0293(9) 0.0025(7) 0.0111(7) 0.0004(7)
C8 0.0254(9) 0.0148(8) 0.0316(9) -0.0006(7) 0.0096(7) -0.0017(7)
C9 0.0199(8) 0.0168(8) 0.0280(9) 0.0001(7) 0.0061(7) -0.0007(6)
C10 0.0203(8) 0.0183(8) 0.0312(9) -0.0006(7) 0.0073(7) 0.0005(7)
C11 0.0303(10) 0.0319(10) 0.0341(10) 0.0075(8) 0.0111(8) 0.0046(8)
C12 0.0415(11) 0.0443(11) 0.0304(10) 0.0046(9) 0.0159(9) 0.0048(9)
C13 0.0405(11) 0.0406(11) 0.0352(10) -0.0020(9) 0.0190(9) 0.0076(9)
C14 0.0228(9) 0.0178(8) 0.0288(9) -0.0007(7) 0.0075(7) 0.0004(7)
C15 0.0252(9) 0.0182(8) 0.0284(9) -0.0005(7) 0.0107(7) -0.0008(7)
C16 0.0249(9) 0.0195(8) 0.0286(9) -0.0001(7) 0.0089(7) 0.0001(7)
C17 0.0244(9) 0.0249(9) 0.0263(9) 0.0001(7) 0.0102(7) 0.0006(7)
C18 0.0340(10) 0.0302(10) 0.0456(11) -0.0093(9) 0.0095(9) -0.0103(8)
O8 0.0312(7) 0.0249(6) 0.0261(6) -0.0026(5) -0.0011(5) -0.0031(5)
O9 0.0326(7) 0.0285(7) 0.0299(6) 0.0043(6) 0.0024(5) 0.0040(5)
O10 0.0234(6) 0.0228(6) 0.0322(6) -0.0011(5) 0.0072(5) -0.0047(5)
O11 0.0185(7) 0.0438(8) 0.0373(7) -0.0070(6) 0.0062(5) 0.0002(5)
O12 0.0456(8) 0.0297(7) 0.0283(7) -0.0020(5) 0.0007(6) 0.0057(6)
C19 0.0316(10) 0.0371(10) 0.0262(9) -0.0038(8) -0.0002(8) -0.0054(8)
C20 0.0241(9) 0.0234(9) 0.0275(9) 0.0007(8) 0.0073(7) -0.0011(7)
C21 0.0222(9) 0.0202(8) 0.0270(9) -0.0010(7) 0.0065(7) -0.0021(7)
C22 0.0224(9) 0.0180(8) 0.0271(9) -0.0034(7) 0.0077(7) -0.0010(7)
C23 0.0211(8) 0.0179(8) 0.0254(8) -0.0018(7) 0.0040(7) 0.0031(6)
C24 0.0232(10) 0.0266(9) 0.0235(8) -0.0083(7) 0.0063(7) 0.0006(7)
C25 0.0211(9) 0.0187(8) 0.0325(9) 0.0013(7) 0.0028(7) 0.0000(7)
C26 0.0225(9) 0.0160(8) 0.0359(9) -0.0025(7) 0.0072(7) 0.0002(7)
C27 0.0220(9) 0.0178(8) 0.0294(9) -0.0021(7) 0.0078(7) 0.0007(7)
C28 0.0285(9) 0.0238(9) 0.0266(9) 0.0007(7) 0.0109(7) 0.0022(7)
C29 0.0358(10) 0.0273(9) 0.0287(9) -0.0063(8) 0.0139(8) -0.0057(8)
C30 0.0445(12) 0.0437(12) 0.0298(10) -0.0134(9) 0.0079(9) -0.0069(9)
C31 0.0510(13) 0.0501(13) 0.0250(10) -0.0061(9) -0.0029(9) 0.0052(10)
C32 0.0308(10) 0.0188(8) 0.0401(10) -0.0021(8) 0.0152(8) -0.0029(7)
O13A 0.029(3) 0.0459(19) 0.050(2) -0.0142(15) 0.0040(18) 0.001(2)
O14A 0.0340(17) 0.0275(16) 0.021(3) 0.003(3) 0.003(3) 0.0048(11)
C33A 0.026(2) 0.0226(16) 0.023(2) 0.0056(16) 0.0005(17) -0.0061(15)
C34A 0.027(2) 0.0271(16) 0.0252(17) 0.0000(13) 0.0015(16) -0.0030(13)
C35A 0.034(6) 0.019(3) 0.026(5) 0.001(3) 0.002(3) -0.002(4)
C36A 0.062(6) 0.0297(15) 0.0337(17) -0.0045(13) 0.017(3) -0.004(4)
O13B 0.045(9) 0.040(5) 0.032(3) -0.001(3) 0.009(5) 0.000(6)
O14B 0.048(3) 0.032(3) 0.014(4) 0.000(4) 0.006(4) 0.000(2)
C33B 0.017(3) 0.020(3) 0.022(4) 0.003(2) 0.000(3) -0.004(2)
C34B 0.026(3) 0.033(3) 0.027(4) 0.006(3) 0.006(3) -0.002(2)
C35B 0.023(7) 0.023(4) 0.014(8) 0.004(5) 0.003(5) 0.001(5)
C36B 0.062(6) 0.0297(15) 0.0337(17) -0.0045(13) 0.017(3) -0.004(4)

loop_
_atom_type_symbol
_atom_type_description
_atom_type_scat_dispersion_real
_atom_type_scat_dispersion_imag
_atom_type_scat_source
C C 0.0033 0.0016 'International Tables Vol C Tables 4.2.6.8 and 6.1.1.4'
H H 0.0000 0.0000 'International Tables Vol C Tables 4.2.6.8 and 6.1.1.4'
O O 0.0106 0.0060 'International Tables Vol C Tables 4.2.6.8 and 6.1.1.4'

loop_
_geom_angle_atom_site_label_1
_geom_angle_atom_site_label_2
_geom_angle_atom_site_label_3
_geom_angle
C2 O1 C1 115.59(13)
C6 O3 C7 113.14(12)
C13 O5 C10 106.52(13)
C17 O6 C18 115.90(14)
O1 C1 H1A 109.5
O1 C1 H1B 109.5
O1 C1 H1C 109.5
H1A C1 H1B 109.5
H1A C1 H1C 109.5
H1B C1 H1C 109.5
O1 C2 C3 111.41(14)
O2 C2 O1 124.26(15)
O2 C2 C3 124.29(15)
C2 C3 C7 121.20(14)
C4 C3 C2 125.82(15)
C4 C3 C7 112.60(14)
C3 C4 H4 123.2
C3 C4 C5 113.65(14)
C5 C4 H4 123.2
C4 C5 H5 111.7
C4 C5 C6 105.84(13)
C4 C5 C9 107.73(12)
C6 C5 H5 111.7
C6 C5 C9 107.99(13)
C9 C5 H5 111.7
O3 C6 C5 112.37(13)
O4 C6 O3 120.27(14)
O4 C6 C5 127.33(15)
O3 C7 C3 108.22(13)
O3 C7 H7 110.8
O3 C7 C8 107.11(13)
C3 C7 H7 110.8
C3 C7 C8 109.12(13)
C8 C7 H7 110.8
C7 C8 H8A 109.9
C7 C8 H8B 109.9
C7 C8 C9 108.97(13)
H8A C8 H8B 108.3
C9 C8 H8A 109.9
C9 C8 H8B 109.9
C8 C9 C5 106.42(12)
C10 C9 C5 108.80(13)
C10 C9 C8 112.42(13)
C10 C9 C14 109.74(13)
C14 C9 C5 107.44(12)
C14 C9 C8 111.80(13)
O5 C10 C9 115.76(13)
C11 C10 O5 109.57(14)
C11 C10 C9 134.61(15)
C10 C11 H11 126.5
C10 C11 C12 107.01(16)
C12 C11 H11 126.5
C11 C12 H12 126.8
C13 C12 C11 106.37(16)
C13 C12 H12 126.8
O5 C13 H13 124.7
C12 C13 O5 110.51(16)
C12 C13 H13 124.7
C9 C14 H14A 108.6
C9 C14 H14B 108.6
H14A C14 H14B 107.6
C15 C14 C9 114.45(13)
C15 C14 H14A 108.6
C15 C14 H14B 108.6
C14 C15 H15 117.8
C16 C15 C14 124.36(15)
C16 C15 H15 117.8
C15 C16 H16 118.1
C15 C16 C17 123.78(15)
C17 C16 H16 118.1
O6 C17 C16 113.05(14)
O7 C17 O6 122.53(15)
O7 C17 C16 124.39(15)
O6 C18 H18A 109.5
O6 C18 H18B 109.5
O6 C18 H18C 109.5
H18A C18 H18B 109.5
H18A C18 H18C 109.5
H18B C18 H18C 109.5
C20 O8 C19 114.34(13)
C24 O10 C25 113.26(12)
C31 O12 C28 106.39(14)
O8 C19 H19A 109.5
O8 C19 H19B 109.5
O8 C19 H19C 109.5
H19A C19 H19B 109.5
H19A C19 H19C 109.5
H19B C19 H19C 109.5
O8 C20 C21 111.87(14)
O9 C20 O8 124.41(15)
O9 C20 C21 123.72(15)
C20 C21 C25 119.47(14)
C22 C21 C20 127.57(15)
C22 C21 C25 112.87(14)
C21 C22 H22 123.4
C21 C22 C23 113.18(14)
C23 C22 H22 123.4
C22 C23 H23 111.8
C22 C23 C24 106.94(13)
C22 C23 C27 108.75(13)
C24 C23 H23 111.8
C24 C23 C27 105.46(12)
C27 C23 H23 111.8
O10 C24 C23 112.15(13)
O11 C24 O10 120.29(15)
O11 C24 C23 127.54(16)
O10 C25 C21 108.68(13)
O10 C25 H25 110.7
O10 C25 C26 107.47(13)
C21 C25 H25 110.7
C21 C25 C26 108.48(13)
C26 C25 H25 110.7
C25 C26 H26A 110.0
C25 C26 H26B 110.0
C25 C26 C27 108.29(13)
H26A C26 H26B 108.4
C27 C26 H26A 110.0
C27 C26 H26B 110.0
C26 C27 C23 107.53(13)
C26 C27 C32 111.83(13)
C28 C27 C23 108.91(13)
C28 C27 C26 111.00(13)
C28 C27 C32 109.40(14)
C32 C27 C23 108.05(12)
O12 C28 C27 114.35(14)
C29 C28 O12 109.78(15)
C29 C28 C27 135.82(16)
C28 C29 H29 126.6
C28 C29 C30 106.78(16)
C30 C29 H29 126.6
C29 C30 H30 126.8
C31 C30 C29 106.45(17)
C31 C30 H30 126.8
O12 C31 H31 124.7
C30 C31 O12 110.60(17)
C30 C31 H31 124.7
C27 C32 H32A 109.6
C27 C32 H32B 109.6
C27 C32 H32C 109.1
C27 C32 H32D 109.1
H32A C32 H32B 108.1
H32C C32 H32D 107.9
C33A C32 C27 110.37(17)
C33A C32 H32A 109.6
C33A C32 H32B 109.6
C33B C32 C27 112.3(2)
C33B C32 H32C 109.1
C33B C32 H32D 109.1
C35A O14A C36A 115.5(7)
C32 C33A H33A 119.1
C34A C33A C32 121.8(4)
C34A C33A H33A 119.1
C33A C34A H34A 117.1
C33A C34A C35A 125.8(5)
C35A C34A H34A 117.1
O13A C35A O14A 122.8(8)
O13A C35A C34A 124.6(8)
O14A C35A C34A 112.7(6)
O14A C36A H36A 109.5
O14A C36A H36B 109.5
O14A C36A H36C 109.5
H36A C36A H36B 109.5
H36A C36A H36C 109.5
H36B C36A H36C 109.5
C35B O14B C36B 111.9(14)
C32 C33B H33B 120.5
C34B C33B C32 118.9(7)
C34B C33B H33B 120.5
C33B C34B H34B 119.2
C33B C34B C35B 121.6(7)
C35B C34B H34B 119.2
O13B C35B O14B 126.6(14)
O13B C35B C34B 124.2(13)
O14B C35B C34B 109.2(10)
O14B C36B H36D 109.5
O14B C36B H36E 109.5
O14B C36B H36F 109.5
H36D C36B H36E 109.5
H36D C36B H36F 109.5
H36E C36B H36F 109.5

loop_
_geom_bond_atom_site_label_1
_geom_bond_atom_site_label_2
_geom_bond_distance
O1 C1 1.441(2)
O1 C2 1.338(2)
O2 C2 1.204(2)
O3 C6 1.354(2)
O3 C7 1.471(2)
O4 C6 1.2056(19)
O5 C10 1.3735(19)
O5 C13 1.367(2)
O6 C17 1.343(2)
O6 C18 1.442(2)
O7 C17 1.209(2)
C1 H1A 0.9800
C1 H1B 0.9800
C1 H1C 0.9800
C2 C3 1.474(2)
C3 C4 1.328(2)
C3 C7 1.501(2)
C4 H4 0.9500
C4 C5 1.504(2)
C5 H5 1.0000
C5 C6 1.511(2)
C5 C9 1.585(2)
C7 H7 1.0000
C7 C8 1.528(2)
C8 H8A 0.9900
C8 H8B 0.9900
C8 C9 1.561(2)
C9 C10 1.502(2)
C9 C14 1.542(2)
C10 C11 1.342(2)
C11 H11 0.9500
C11 C12 1.427(3)
C12 H12 0.9500
C12 C13 1.335(3)
C13 H13 0.9500
C14 H14A 0.9900
C14 H14B 0.9900
C14 C15 1.498(2)
C15 H15 0.9500
C15 C16 1.325(2)
C16 H16 0.9500
C16 C17 1.470(2)
C18 H18A 0.9800
C18 H18B 0.9800
C18 H18C 0.9800
O8 C19 1.441(2)
O8 C20 1.339(2)
O9 C20 1.208(2)
O10 C24 1.356(2)
O10 C25 1.466(2)
O11 C24 1.202(2)
O12 C28 1.374(2)
O12 C31 1.371(2)
C19 H19A 0.9800
C19 H19B 0.9800
C19 H19C 0.9800
C20 C21 1.476(2)
C21 C22 1.329(2)
C21 C25 1.503(2)
C22 H22 0.9500
C22 C23 1.506(2)
C23 H23 1.0000
C23 C24 1.509(2)
C23 C27 1.582(2)
C25 H25 1.0000
C25 C26 1.529(2)
C26 H26A 0.9900
C26 H26B 0.9900
C26 C27 1.548(2)
C27 C28 1.497(2)
C27 C32 1.551(2)
C28 C29 1.347(2)
C29 H29 0.9500
C29 C30 1.430(3)
C30 H30 0.9500
C30 C31 1.337(3)
C31 H31 0.9500
C32 H32A 0.9900
C32 H32B 0.9900
C32 H32C 0.9900
C32 H32D 0.9900
C32 C33A 1.543(5)
C32 C33B 1.487(7)
O13A C35A 1.183(10)
O14A C35A 1.353(7)
O14A C36A 1.456(10)
C33A H33A 0.9500
C33A C34A 1.316(8)
C34A H34A 0.9500
C34A C35A 1.468(10)
C36A H36A 0.9800
C36A H36B 0.9800
C36A H36C 0.9800
O13B C35B 1.220(13)
O14B C35B 1.343(11)
O14B C36B 1.434(19)
C33B H33B 0.9500
C33B C34B 1.322(13)
C34B H34B 0.9500
C34B C35B 1.484(15)
C36B H36D 0.9800
C36B H36E 0.9800
C36B H36F 0.9800
